data_2238442
loop_
_publ_author_name
'Chicha, Hakima'
'Kouakou, Assoman'
'Rakib, El Mostapha'
'Saadi, Mohamed'
'El Ammari, Lahcen'

_publ_section_title
;
 <i>N</i>-(2-Allyl-4-chloro-2<i>H</i>-indazol-5-yl)-4-methoxybenzenesulfonamide
 hemihydrate
;
_journal_coeditor_code TK5244
_journal_issue 8
_journal_name_full 'Acta Crystallographica Section E'
_journal_page_first o1353
_journal_paper_doi 10.1107/S1600536813020606
_journal_volume 69
_journal_year 2013
_chemical_formula_iupac 'C17 H16 Cl N3 O3 S, 0.5H2 O'
_chemical_formula_moiety 'C17 H16 Cl N3 O3 S, 0.5(H2 O)'
_chemical_formula_sum 'C17 H17 Cl N3 O3.5 S'
_chemical_formula_weight 386.86
_chemical_name_systematic
;
<i>N</i>-(2-Allyl-4-chloro-2<i>H</i>-indazol-5-yl)-4-methoxybenzenesulfonamide
hemihydrate
;
_space_group_IT_number 15
_symmetry_cell_setting monoclinic
_symmetry_space_group_name_Hall '-C 2yc'
_symmetry_space_group_name_H-M 'C 1 2/c 1'
_atom_sites_solution_hydrogens geom
_atom_sites_solution_primary direct
_atom_sites_solution_secondary difmap
_audit_creation_method SHELXL-97
_cell_angle_alpha 90.00
_cell_angle_beta 122.628(2)
_cell_angle_gamma 90.00
_cell_formula_units_Z 8
_cell_length_a 23.5515(9)
_cell_length_b 8.9081(3)
_cell_length_c 20.8278(8)
_cell_measurement_reflns_used 4389
_cell_measurement_temperature 296(2)
_cell_measurement_theta_max 27.87
_cell_measurement_theta_min 2.51
_cell_volume 3680.1(2)
_computing_cell_refinement 'SAINT (Bruker, 2009)'
_computing_data_collection 'APEX2 (Bruker, 2009)'
_computing_data_reduction 'SAINT (Bruker, 2009)'
_computing_molecular_graphics 'ORTEP-3 for Windows (Farrugia, 2012)'
_computing_publication_material 'PLATON (Spek, 2009) and publCIF (Westrip, 2010)'
_computing_structure_refinement 'SHELXL97 (Sheldrick, 2008)'
_computing_structure_solution 'SHELXS97 (Sheldrick, 2008)'
_diffrn_ambient_temperature 296(2)
_diffrn_measured_fraction_theta_full 0.999
_diffrn_measured_fraction_theta_max 0.999
_diffrn_measurement_device_type 'Bruker X8 APEX'
_diffrn_measurement_method '\f and \w scans'
_diffrn_radiation_monochromator graphite
_diffrn_radiation_source 'fine-focus sealed tube'
_diffrn_radiation_type MoK\a
_diffrn_radiation_wavelength 0.71073
_diffrn_reflns_av_R_equivalents 0.0574
_diffrn_reflns_av_sigmaI/netI 0.0509
_diffrn_reflns_limit_h_max 29
_diffrn_reflns_limit_h_min -30
_diffrn_reflns_limit_k_max 11
_diffrn_reflns_limit_k_min -11
_diffrn_reflns_limit_l_max 27
_diffrn_reflns_limit_l_min -25
_diffrn_reflns_number 20391
_diffrn_reflns_theta_full 27.87
_diffrn_reflns_theta_max 27.87
_diffrn_reflns_theta_min 2.51
_exptl_absorpt_coefficient_mu 0.345
_exptl_absorpt_correction_type none
_exptl_crystal_colour colourless
_exptl_crystal_density_diffrn 1.396
_exptl_crystal_density_method 'not measured'
_exptl_crystal_description block
_exptl_crystal_F_000 1608
_exptl_crystal_size_max 0.41
_exptl_crystal_size_mid 0.38
_exptl_crystal_size_min 0.27
_refine_diff_density_max 0.342
_refine_diff_density_min -0.332
_refine_ls_extinction_method none
_refine_ls_goodness_of_fit_ref 1.018
_refine_ls_hydrogen_treatment constr
_refine_ls_matrix_type full
_refine_ls_number_parameters 231
_refine_ls_number_reflns 4389
_refine_ls_number_restraints 0
_refine_ls_restrained_S_all 1.018
_refine_ls_R_factor_all 0.0891
_refine_ls_R_factor_gt 0.0471
_refine_ls_shift/su_max 0.000
_refine_ls_shift/su_mean 0.000
_refine_ls_structure_factor_coef Fsqd
_refine_ls_weighting_details 'calc w=1/[\s^2^(Fo^2^)+(0.0457P)^2^+2.4160P] where P=(Fo^2^+2Fc^2^)/3'
_refine_ls_weighting_scheme calc
_refine_ls_wR_factor_gt 0.1025
_refine_ls_wR_factor_ref 0.1221
_reflns_number_gt 2740
_reflns_number_total 4389
_reflns_threshold_expression I>2\s(I)
_cod_data_source_file tk5244.cif
_cod_data_source_block I
_cod_original_sg_symbol_H-M 'C 2/c'
_cod_original_formula_sum 'C17 H17 Cl1 N3 O3.5 S1'
_cod_database_code 2238442
_cod_database_fobs_code 2238442

loop_
_symmetry_equiv_pos_as_xyz
'x, y, z'
'-x, y, -z+1/2'
'x+1/2, y+1/2, z'
'-x+1/2, y+1/2, -z+1/2'
'-x, -y, -z'
'x, -y, z-1/2'
'-x+1/2, -y+1/2, -z'
'x+1/2, -y+1/2, z-1/2'

loop_
_atom_site_type_symbol
_atom_site_label
_atom_site_fract_x
_atom_site_fract_y
_atom_site_fract_z
_atom_site_U_iso_or_equiv
_atom_site_adp_type
_atom_site_calc_flag
_atom_site_refinement_flags
_atom_site_occupancy
_atom_site_symmetry_multiplicity
C C1 0.07686(11) 0.1101(2) 0.24133(13) 0.0363(5) Uani d . 1 1
C C2 0.06759(12) -0.0223(3) 0.19808(14) 0.0434(6) Uani d . 1 1
H H2 0.0569 -0.0121 0.1483 0.052 Uiso calc R 1 1
C C3 0.07383(13) -0.1630(3) 0.22687(14) 0.0457(6) Uani d . 1 1
H H3 0.0688 -0.2476 0.1981 0.055 Uiso calc R 1 1
C C4 0.08816(12) -0.1761(3) 0.30157(13) 0.0402(5) Uani d . 1 1
C C5 0.09891(11) -0.0468(2) 0.34607(13) 0.0369(5) Uani d . 1 1
C C6 0.09541(11) 0.0968(2) 0.31577(13) 0.0361(5) Uani d . 1 1
C C7 0.10847(12) -0.1007(3) 0.41405(14) 0.0458(6) Uani d . 1 1
H H7 0.1169 -0.0441 0.4558 0.055 Uiso calc R 1 1
C C8 0.11049(16) -0.3571(3) 0.46422(16) 0.0612(8) Uani d . 1 1
H H8A 0.0770 -0.4358 0.4394 0.073 Uiso calc R 1 1
H H8B 0.1028 -0.3065 0.5001 0.073 Uiso calc R 1 1
C C9 0.1797(2) -0.4252(4) 0.5063(2) 0.0854(11) Uani d . 1 1
H H9 0.1947 -0.4679 0.4773 0.103 Uiso calc R 1 1
C C10 0.2188(2) -0.4290(6) 0.5770(3) 0.1285(17) Uani d . 1 1
H H10A 0.2056 -0.3874 0.6080 0.154 Uiso calc R 1 1
H H10B 0.2610 -0.4734 0.5987 0.154 Uiso calc R 1 1
C C11 0.19083(12) 0.3430(3) 0.25760(13) 0.0404(5) Uani d . 1 1
C C12 0.23937(14) 0.2387(3) 0.27121(15) 0.0517(7) Uani d . 1 1
H H12 0.2288 0.1607 0.2369 0.062 Uiso calc R 1 1
C C13 0.30364(14) 0.2495(3) 0.33557(15) 0.0521(7) Uani d . 1 1
H H13 0.3364 0.1796 0.3443 0.062 Uiso calc R 1 1
C C14 0.31891(13) 0.3638(3) 0.38665(14) 0.0448(6) Uani d . 1 1
C C15 0.26970(14) 0.4682(3) 0.37284(15) 0.0555(7) Uani d . 1 1
H H15 0.2802 0.5461 0.4072 0.067 Uiso calc R 1 1
C C16 0.20606(13) 0.4575(3) 0.30924(15) 0.0514(7) Uani d . 1 1
H H16 0.1732 0.5269 0.3008 0.062 Uiso calc R 1 1
C C17 0.43186(15) 0.2760(4) 0.47218(17) 0.0706(9) Uani d . 1 1
H H17A 0.4722 0.3057 0.5189 0.106 Uiso calc R 1 1
H H17B 0.4409 0.2688 0.4325 0.106 Uiso calc R 1 1
H H17C 0.4171 0.1802 0.4790 0.106 Uiso calc R 1 1
N N1 0.06279(10) 0.2526(2) 0.20483(11) 0.0415(5) Uani d . 1 1
H H1 0.0473 0.3177 0.2200 0.050 Uiso d R 1 1
N N2 0.09126(11) -0.3021(2) 0.33985(12) 0.0491(5) Uani d . 1 1
N N3 0.10311(11) -0.2499(2) 0.40710(12) 0.0481(5) Uani d . 1 1
O O1 0.08137(9) 0.47240(19) 0.14958(10) 0.0602(5) Uani d . 1 1
O O2 0.11154(9) 0.2212(2) 0.12606(10) 0.0550(5) Uani d . 1 1
O O3 0.38047(10) 0.3849(2) 0.45159(10) 0.0651(6) Uani d . 1 1
O O4 0.0000 -0.5316(2) 0.2500 0.0455(6) Uani d S 1 2
H H4 0.0324 -0.4800 0.2868 0.055 Uiso d R 1 1
S S1 0.10886(3) 0.32522(7) 0.17658(3) 0.04380(18) Uani d . 1 1
Cl Cl1 0.11387(4) 0.25023(7) 0.37487(4) 0.0539(2) Uani d . 1 1

loop_
_atom_site_aniso_label
_atom_site_aniso_U_11
_atom_site_aniso_U_22
_atom_site_aniso_U_33
_atom_site_aniso_U_12
_atom_site_aniso_U_13
_atom_site_aniso_U_23
C1 0.0325(12) 0.0362(11) 0.0432(14) -0.0015(9) 0.0224(10) -0.0012(10)
C2 0.0502(15) 0.0461(13) 0.0395(14) -0.0016(11) 0.0279(12) -0.0045(11)
C3 0.0548(15) 0.0385(13) 0.0473(15) -0.0058(11) 0.0299(13) -0.0112(11)
C4 0.0418(13) 0.0355(12) 0.0426(13) -0.0036(10) 0.0223(11) -0.0035(10)
C5 0.0334(12) 0.0374(12) 0.0354(12) -0.0021(10) 0.0156(10) -0.0031(10)
C6 0.0328(12) 0.0341(11) 0.0399(13) -0.0014(9) 0.0186(10) -0.0063(10)
C7 0.0488(15) 0.0420(13) 0.0425(14) -0.0026(11) 0.0220(12) -0.0046(11)
C8 0.078(2) 0.0522(15) 0.0503(16) -0.0095(15) 0.0324(15) 0.0060(13)
C9 0.113(3) 0.069(2) 0.060(2) 0.022(2) 0.038(2) 0.0236(18)
C10 0.090(3) 0.168(5) 0.130(4) 0.029(3) 0.061(3) 0.046(4)
C11 0.0413(13) 0.0437(13) 0.0389(13) -0.0031(11) 0.0233(11) 0.0003(11)
C12 0.0509(16) 0.0530(15) 0.0490(16) -0.0001(12) 0.0255(13) -0.0111(12)
C13 0.0469(15) 0.0546(15) 0.0521(16) 0.0088(12) 0.0250(13) -0.0044(13)
C14 0.0446(14) 0.0488(14) 0.0360(13) -0.0008(11) 0.0185(11) 0.0006(11)
C15 0.0555(17) 0.0510(15) 0.0479(16) 0.0041(13) 0.0200(13) -0.0123(12)
C16 0.0516(16) 0.0462(14) 0.0530(16) 0.0083(12) 0.0259(13) -0.0020(12)
C17 0.0550(18) 0.085(2) 0.0531(18) 0.0131(16) 0.0170(15) 0.0047(16)
N1 0.0426(11) 0.0384(10) 0.0480(12) 0.0044(9) 0.0272(10) 0.0030(9)
N2 0.0621(14) 0.0374(10) 0.0467(13) -0.0070(10) 0.0285(11) -0.0033(10)
N3 0.0580(14) 0.0422(11) 0.0400(12) -0.0039(10) 0.0238(11) 0.0007(10)
O1 0.0570(11) 0.0533(11) 0.0583(12) 0.0038(9) 0.0232(10) 0.0218(9)
O2 0.0580(12) 0.0709(12) 0.0423(10) -0.0083(9) 0.0311(9) -0.0085(9)
O3 0.0547(12) 0.0710(12) 0.0449(11) 0.0067(10) 0.0106(9) -0.0085(9)
O4 0.0490(14) 0.0278(11) 0.0537(15) 0.000 0.0238(12) 0.000
S1 0.0435(3) 0.0467(3) 0.0391(3) -0.0030(3) 0.0210(3) 0.0045(3)
Cl1 0.0702(5) 0.0371(3) 0.0480(4) 0.0009(3) 0.0275(3) -0.0084(3)

loop_
_atom_type_symbol
_atom_type_description
_atom_type_scat_dispersion_real
_atom_type_scat_dispersion_imag
_atom_type_scat_source
C C 0.0033 0.0016 'International Tables Vol C Tables 4.2.6.8 and 6.1.1.4'
H H 0.0000 0.0000 'International Tables Vol C Tables 4.2.6.8 and 6.1.1.4'
N N 0.0061 0.0033 'International Tables Vol C Tables 4.2.6.8 and 6.1.1.4'
O O 0.0106 0.0060 'International Tables Vol C Tables 4.2.6.8 and 6.1.1.4'
S S 0.1246 0.1234 'International Tables Vol C Tables 4.2.6.8 and 6.1.1.4'
Cl Cl 0.1484 0.1585 'International Tables Vol C Tables 4.2.6.8 and 6.1.1.4'

loop_
_geom_angle_atom_site_label_1
_geom_angle_atom_site_label_2
_geom_angle_atom_site_label_3
_geom_angle
C6 C1 N1 121.5(2)
C6 C1 C2 119.3(2)
N1 C1 C2 119.2(2)
C3 C2 C1 122.6(2)
C3 C2 H2 118.7
C1 C2 H2 118.7
C2 C3 C4 117.9(2)
C2 C3 H3 121.1
C4 C3 H3 121.1
N2 C4 C3 128.5(2)
N2 C4 C5 110.8(2)
C3 C4 C5 120.6(2)
C7 C5 C6 134.9(2)
C7 C5 C4 105.0(2)
C6 C5 C4 120.0(2)
C1 C6 C5 119.4(2)
C1 C6 Cl1 122.73(17)
C5 C6 Cl1 117.83(18)
N3 C7 C5 106.2(2)
N3 C7 H7 126.9
C5 C7 H7 126.9
N3 C8 C9 110.7(3)
N3 C8 H8A 109.5
C9 C8 H8A 109.5
N3 C8 H8B 109.5
C9 C8 H8B 109.5
H8A C8 H8B 108.1
C10 C9 C8 125.3(4)
C10 C9 H9 117.4
C8 C9 H9 117.4
C9 C10 H10A 120.0
C9 C10 H10B 120.0
H10A C10 H10B 120.0
C12 C11 C16 119.9(2)
C12 C11 S1 119.78(19)
C16 C11 S1 120.25(19)
C11 C12 C13 120.4(2)
C11 C12 H12 119.8
C13 C12 H12 119.8
C14 C13 C12 119.7(2)
C14 C13 H13 120.2
C12 C13 H13 120.2
O3 C14 C13 124.5(2)
O3 C14 C15 115.9(2)
C13 C14 C15 119.7(2)
C16 C15 C14 120.7(2)
C16 C15 H15 119.7
C14 C15 H15 119.7
C15 C16 C11 119.6(2)
C15 C16 H16 120.2
C11 C16 H16 120.2
O3 C17 H17A 109.5
O3 C17 H17B 109.5
H17A C17 H17B 109.5
O3 C17 H17C 109.5
H17A C17 H17C 109.5
H17B C17 H17C 109.5
C1 N1 S1 122.73(16)
C1 N1 H1 116.2
S1 N1 H1 112.1
N3 N2 C4 103.84(18)
C7 N3 N2 114.1(2)
C7 N3 C8 126.8(2)
N2 N3 C8 119.0(2)
C14 O3 C17 118.8(2)
O2 S1 O1 119.55(12)
O2 S1 N1 108.20(11)
O1 S1 N1 104.94(11)
O2 S1 C11 107.69(12)
O1 S1 C11 108.89(11)
N1 S1 C11 106.92(11)

loop_
_geom_bond_atom_site_label_1
_geom_bond_atom_site_label_2
_geom_bond_distance
C1 C6 1.371(3)
C1 N1 1.423(3)
C1 C2 1.428(3)
C2 C3 1.363(3)
C2 H2 0.9300
C3 C4 1.408(3)
C3 H3 0.9300
C4 N2 1.356(3)
C4 C5 1.413(3)
C5 C7 1.393(3)
C5 C6 1.409(3)
C6 Cl1 1.731(2)
C7 N3 1.336(3)
C7 H7 0.9300
C8 N3 1.461(3)
C8 C9 1.501(5)
C8 H8A 0.9700
C8 H8B 0.9700
C9 C10 1.247(5)
C9 H9 0.9300
C10 H10A 0.9300
C10 H10B 0.9300
C11 C12 1.379(3)
C11 C16 1.382(3)
C11 S1 1.757(2)
C12 C13 1.382(4)
C12 H12 0.9300
C13 C14 1.373(3)
C13 H13 0.9300
C14 O3 1.361(3)
C14 C15 1.390(4)
C15 C16 1.367(3)
C15 H15 0.9300
C16 H16 0.9300
C17 O3 1.425(3)
C17 H17A 0.9600
C17 H17B 0.9600
C17 H17C 0.9600
N1 S1 1.622(2)
N1 H1 0.8338
N2 N3 1.355(3)
O1 S1 1.4359(18)
O2 S1 1.4286(18)
O4 H4 0.8662

loop_
_geom_hbond_atom_site_label_D
_geom_hbond_atom_site_label_H
_geom_hbond_atom_site_label_A
_geom_hbond_site_symmetry_A
_geom_hbond_distance_DH
_geom_hbond_distance_HA
_geom_hbond_distance_DA
_geom_hbond_angle_DHA
N1 H1 O4 1_565 0.83 2.04 2.875(2) 174
O4 H4 N2 . 0.87 2.00 2.822(2) 158
C7 H7 O3 7_556 0.93 2.37 3.288(3) 170

loop_
_geom_torsion_atom_site_label_1
_geom_torsion_atom_site_label_2
_geom_torsion_atom_site_label_3
_geom_torsion_atom_site_label_4
_geom_torsion
C6 C1 C2 C3 2.7(4)
N1 C1 C2 C3 -173.7(2)
C1 C2 C3 C4 1.8(4)
C2 C3 C4 N2 174.2(2)
C2 C3 C4 C5 -3.0(4)
N2 C4 C5 C7 -0.3(3)
C3 C4 C5 C7 177.4(2)
N2 C4 C5 C6 -177.8(2)
C3 C4 C5 C6 -0.1(3)
N1 C1 C6 C5 170.4(2)
C2 C1 C6 C5 -5.8(3)
N1 C1 C6 Cl1 -8.6(3)
C2 C1 C6 Cl1 175.13(17)
C7 C5 C6 C1 -171.9(3)
C4 C5 C6 C1 4.6(3)
C7 C5 C6 Cl1 7.2(4)
C4 C5 C6 Cl1 -176.30(18)
C6 C5 C7 N3 176.7(3)
C4 C5 C7 N3 -0.2(3)
N3 C8 C9 C10 127.3(4)
C16 C11 C12 C13 -1.2(4)
S1 C11 C12 C13 -178.6(2)
C11 C12 C13 C14 0.7(4)
C12 C13 C14 O3 -179.9(3)
C12 C13 C14 C15 -0.4(4)
O3 C14 C15 C16 -180.0(3)
C13 C14 C15 C16 0.6(4)
C14 C15 C16 C11 -1.0(4)
C12 C11 C16 C15 1.3(4)
S1 C11 C16 C15 178.7(2)
C6 C1 N1 S1 114.3(2)
C2 C1 N1 S1 -69.4(3)
C3 C4 N2 N3 -176.8(2)
C5 C4 N2 N3 0.6(3)
C5 C7 N3 N2 0.6(3)
C5 C7 N3 C8 178.8(2)
C4 N2 N3 C7 -0.8(3)
C4 N2 N3 C8 -179.2(2)
C9 C8 N3 C7 -99.0(3)
C9 C8 N3 N2 79.2(3)
C13 C14 O3 C17 -5.1(4)
C15 C14 O3 C17 175.5(3)
C1 N1 S1 O2 56.3(2)
C1 N1 S1 O1 -175.03(18)
C1 N1 S1 C11 -59.5(2)
C12 C11 S1 O2 -15.3(2)
C16 C11 S1 O2 167.2(2)
C12 C11 S1 O1 -146.4(2)
C16 C11 S1 O1 36.2(2)
C12 C11 S1 N1 100.7(2)
C16 C11 S1 N1 -76.7(2)
